data_4029011
loop_
_publ_author_name
'Yao, Bangben'
'Shen, Chuang'
'Liang, Zunjun'
'Zhang, Yuhong'

_publ_section_title
;
 Copper-Catalyzed Reaction of Ketenimine and in Situ Generated Immonium
 Ion: Access to \a,\b-Unsaturated Amidines.
;
_journal_issue 3
_journal_name_full 'The Journal of organic chemistry'
_journal_page_first 936
_journal_paper_doi 10.1021/jo402368x
_journal_volume 79
_journal_year 2014
_chemical_formula_moiety 'C19 H22 N2 O3 S'
_chemical_formula_sum 'C19 H22 N2 O3 S'
_chemical_formula_weight 358.45
_chemical_name_systematic
;
 ?
;
_space_group_IT_number 14
_symmetry_cell_setting monoclinic
_symmetry_space_group_name_Hall '-P 2ybc'
_symmetry_space_group_name_H-M 'P 1 21/c 1'
_atom_sites_solution_hydrogens geom
_atom_sites_solution_primary direct
_atom_sites_solution_secondary difmap
_audit_creation_method SHELXL-97
_cell_angle_alpha 90.00
_cell_angle_beta 110.0870(10)
_cell_angle_gamma 90.00
_cell_formula_units_Z 4
_cell_length_a 7.9980(4)
_cell_length_b 19.3464(8)
_cell_length_c 13.1990(7)
_cell_measurement_reflns_used 10167
_cell_measurement_temperature 296(1)
_cell_measurement_theta_max 27.4
_cell_measurement_theta_min 3.3
_cell_volume 1918.08(16)
_computing_cell_refinement 'PROCESS-AUTO  (Rigaku,2006)'
_computing_data_collection 'PROCESS-AUTO  (Rigaku,2006)'
_computing_data_reduction 'CrystalStructure (Rigaku,2007)'
_computing_molecular_graphics 'Ortep3 for windows (Farrugia,1997)'
_computing_publication_material 'WinGX (Farrugia, 1999)'
_computing_structure_refinement 'SHELXL-97 (Sheldrick, 1997)'
_computing_structure_solution 'SHELXS-97 (Sheldrick, 1997)'
_diffrn_ambient_temperature 296(1)
_diffrn_detector_area_resol_mean 10.00
_diffrn_measured_fraction_theta_full 0.997
_diffrn_measured_fraction_theta_max 0.997
_diffrn_measurement_device_type 'Rigaku RAXIS-RAPID'
_diffrn_measurement_method \w
_diffrn_radiation_monochromator graphite
_diffrn_radiation_source 'rolling anode'
_diffrn_radiation_type MoK\a
_diffrn_radiation_wavelength 0.71073
_diffrn_reflns_av_R_equivalents 0.0363
_diffrn_reflns_av_sigmaI/netI 0.0331
_diffrn_reflns_limit_h_max 9
_diffrn_reflns_limit_h_min -10
_diffrn_reflns_limit_k_max 25
_diffrn_reflns_limit_k_min -25
_diffrn_reflns_limit_l_max 17
_diffrn_reflns_limit_l_min -17
_diffrn_reflns_number 18507
_diffrn_reflns_theta_full 27.43
_diffrn_reflns_theta_max 27.43
_diffrn_reflns_theta_min 3.29
_exptl_absorpt_coefficient_mu 0.188
_exptl_absorpt_correction_T_max 0.9706
_exptl_absorpt_correction_T_min 0.9423
_exptl_absorpt_correction_type multi-scan
_exptl_absorpt_process_details 'Higashi, T. (1995)'
_exptl_crystal_colour colorless
_exptl_crystal_density_diffrn 1.241
_exptl_crystal_density_method 'not measured'
_exptl_crystal_description chunk
_exptl_crystal_F_000 760
_exptl_crystal_size_max 0.32
_exptl_crystal_size_mid 0.18
_exptl_crystal_size_min 0.16
_refine_diff_density_max 0.323
_refine_diff_density_min -0.303
_refine_diff_density_rms 0.055
_refine_ls_extinction_coef 0.0175(17)
_refine_ls_extinction_expression Fc^*^=kFc[1+0.001xFc^2^\l^3^/sin(2\q)]^-1/4^
_refine_ls_extinction_method SHELXL
_refine_ls_goodness_of_fit_ref 1.000
_refine_ls_hydrogen_treatment constr
_refine_ls_matrix_type full
_refine_ls_number_parameters 231
_refine_ls_number_reflns 4358
_refine_ls_number_restraints 0
_refine_ls_restrained_S_all 1.000
_refine_ls_R_factor_all 0.1040
_refine_ls_R_factor_gt 0.0474
_refine_ls_shift/su_max 0.000
_refine_ls_shift/su_mean 0.000
_refine_ls_structure_factor_coef Fsqd
_refine_ls_weighting_details 'calc w=1/[\s^2^(Fo^2^)+(0.0515P)^2^+1.2000P] where P=(Fo^2^+2Fc^2^)/3'
_refine_ls_weighting_scheme calc
_refine_ls_wR_factor_gt 0.1087
_refine_ls_wR_factor_ref 0.1560
_reflns_number_gt 2336
_reflns_number_total 4358
_reflns_threshold_expression >2sigma(I)
_cod_data_source_file jo402368x_si_001.cif
_cod_data_source_block ybb0492
_cod_database_code 4029011

loop_
_symmetry_equiv_pos_as_xyz
'x, y, z'
'-x, y+1/2, -z+1/2'
'-x, -y, -z'
'x, -y-1/2, z-1/2'

loop_
_atom_site_label
_atom_site_type_symbol
_atom_site_fract_x
_atom_site_fract_y
_atom_site_fract_z
_atom_site_U_iso_or_equiv
_atom_site_adp_type
_atom_site_occupancy
_atom_site_symmetry_multiplicity
_atom_site_calc_flag
_atom_site_refinement_flags
S1 S 0.73554(9) 0.52061(4) 0.20263(6) 0.0616(2) Uani 1 1 d .
O1 O 0.8965(2) 0.56049(11) 0.24032(16) 0.0754(6) Uani 1 1 d .
N1 N 0.5586(3) 0.56696(12) 0.15603(18) 0.0623(6) Uani 1 1 d .
N2 N 0.3969(3) 0.65703(11) 0.06053(18) 0.0628(6) Uani 1 1 d .
C8 C 0.5433(3) 0.61743(13) 0.0860(2) 0.0558(6) Uani 1 1 d .
O2 O 0.7299(3) 0.46436(10) 0.13000(16) 0.0738(6) Uani 1 1 d .
C1 C 0.7022(3) 0.48436(13) 0.3163(2) 0.0591(6) Uani 1 1 d .
O3 O 0.8214(3) 0.59740(10) -0.08410(17) 0.0766(6) Uani 1 1 d .
C11 C 0.6761(3) 0.63516(13) 0.0337(2) 0.0567(6) Uani 1 1 d .
C2 C 0.7749(5) 0.51466(17) 0.4160(3) 0.0845(9) Uani 1 1 d .
H2 H 0.8391 0.5555 0.4229 0.101 Uiso 1 1 calc R
C18 C 0.7048(4) 0.58772(15) -0.0323(2) 0.0618(7) Uani 1 1 d .
H18 H 0.6416 0.5464 -0.0428 0.074 Uiso 1 1 calc R
C12 C 0.7689(4) 0.70252(14) 0.0608(2) 0.0633(7) Uani 1 1 d .
C4 C 0.6579(4) 0.42555(17) 0.4993(2) 0.0741(8) Uani 1 1 d .
C13 C 0.8196(5) 0.74020(16) -0.0132(3) 0.0847(9) Uani 1 1 d .
H13 H 0.7919 0.7238 -0.0833 0.102 Uiso 1 1 calc R
C17 C 0.8092(5) 0.72991(16) 0.1632(3) 0.0828(9) Uani 1 1 d .
H17 H 0.7760 0.7061 0.2145 0.099 Uiso 1 1 calc R
C5 C 0.5852(4) 0.39543(16) 0.3998(3) 0.0801(9) Uani 1 1 d .
H5 H 0.5193 0.3550 0.3931 0.096 Uiso 1 1 calc R
C10 C 0.3407(4) 0.70183(16) -0.0337(3) 0.0810(9) Uani 1 1 d .
H10A H 0.4366 0.7071 -0.0611 0.122 Uiso 1 1 calc R
H10B H 0.3083 0.7463 -0.0138 0.122 Uiso 1 1 calc R
H10C H 0.2399 0.6817 -0.0883 0.122 Uiso 1 1 calc R
C6 C 0.6077(4) 0.42387(15) 0.3089(2) 0.0734(8) Uani 1 1 d .
H6 H 0.5587 0.4020 0.2425 0.088 Uiso 1 1 calc R
C19 C 0.8471(5) 0.54015(17) -0.1455(3) 0.0882(10) Uani 1 1 d .
H19A H 0.9248 0.5071 -0.0980 0.132 Uiso 1 1 calc R
H19B H 0.8994 0.5561 -0.1967 0.132 Uiso 1 1 calc R
H19C H 0.7344 0.5188 -0.1830 0.132 Uiso 1 1 calc R
C9 C 0.2660(4) 0.64784(19) 0.1133(3) 0.0945(11) Uani 1 1 d .
H9A H 0.1691 0.6202 0.0684 0.142 Uiso 1 1 calc R
H9B H 0.2219 0.6922 0.1251 0.142 Uiso 1 1 calc R
H9C H 0.3205 0.6250 0.1813 0.142 Uiso 1 1 calc R
C14 C 0.9110(6) 0.80192(19) 0.0158(5) 0.1095(14) Uani 1 1 d .
H14 H 0.9465 0.8259 -0.0345 0.131 Uiso 1 1 calc R
C16 C 0.8980(5) 0.79226(19) 0.1904(4) 0.1074(13) Uani 1 1 d .
H16 H 0.9228 0.8100 0.2596 0.129 Uiso 1 1 calc R
C3 C 0.7536(5) 0.48521(19) 0.5061(3) 0.0932(11) Uani 1 1 d .
H3 H 0.8054 0.5063 0.5729 0.112 Uiso 1 1 calc R
C7 C 0.6392(6) 0.3943(2) 0.5995(3) 0.1025(12) Uani 1 1 d .
H7A H 0.5409 0.3626 0.5794 0.154 Uiso 1 1 calc R
H7B H 0.6182 0.4303 0.6437 0.154 Uiso 1 1 calc R
H7C H 0.7466 0.3701 0.6390 0.154 Uiso 1 1 calc R
C15 C 0.9495(5) 0.8281(2) 0.1173(5) 0.1145(15) Uani 1 1 d .
H15 H 1.0102 0.8697 0.1362 0.137 Uiso 1 1 calc R

loop_
_atom_site_aniso_label
_atom_site_aniso_U_11
_atom_site_aniso_U_22
_atom_site_aniso_U_33
_atom_site_aniso_U_23
_atom_site_aniso_U_13
_atom_site_aniso_U_12
S1 0.0521(4) 0.0666(4) 0.0639(4) 0.0047(3) 0.0171(3) 0.0075(3)
O1 0.0505(11) 0.0855(14) 0.0822(14) 0.0078(11) 0.0125(10) -0.0040(10)
N1 0.0525(12) 0.0671(13) 0.0661(14) 0.0138(11) 0.0188(11) 0.0073(10)
N2 0.0587(13) 0.0647(13) 0.0647(14) 0.0103(11) 0.0209(11) 0.0108(11)
C8 0.0505(14) 0.0563(14) 0.0574(15) -0.0028(12) 0.0143(12) 0.0027(12)
O2 0.0793(13) 0.0743(12) 0.0711(13) -0.0079(10) 0.0302(11) 0.0111(10)
C1 0.0518(14) 0.0587(15) 0.0595(16) 0.0003(12) 0.0098(12) 0.0082(12)
O3 0.0788(13) 0.0775(13) 0.0870(14) -0.0132(11) 0.0457(12) -0.0060(11)
C11 0.0533(14) 0.0586(15) 0.0557(15) -0.0002(12) 0.0156(12) 0.0001(12)
C2 0.106(3) 0.0709(19) 0.074(2) -0.0100(16) 0.0282(19) -0.0164(18)
C18 0.0576(15) 0.0677(16) 0.0615(16) -0.0022(13) 0.0223(13) -0.0014(13)
C12 0.0586(16) 0.0584(15) 0.0728(18) 0.0018(14) 0.0224(14) 0.0026(13)
C4 0.080(2) 0.078(2) 0.0655(19) 0.0079(16) 0.0267(16) 0.0156(17)
C13 0.097(2) 0.0642(18) 0.107(3) 0.0152(17) 0.053(2) 0.0065(17)
C17 0.087(2) 0.0728(19) 0.081(2) -0.0085(17) 0.0193(18) -0.0114(17)
C5 0.093(2) 0.0723(19) 0.070(2) 0.0108(16) 0.0217(18) -0.0072(17)
C10 0.077(2) 0.079(2) 0.079(2) 0.0194(16) 0.0159(17) 0.0148(16)
C6 0.080(2) 0.0719(18) 0.0569(17) 0.0006(14) 0.0086(15) -0.0035(16)
C19 0.092(2) 0.087(2) 0.100(2) -0.0152(19) 0.051(2) 0.0099(19)
C9 0.080(2) 0.104(3) 0.114(3) 0.031(2) 0.052(2) 0.0310(19)
C14 0.111(3) 0.060(2) 0.183(5) 0.018(3) 0.084(3) 0.003(2)
C16 0.108(3) 0.074(2) 0.123(3) -0.022(2) 0.018(3) -0.018(2)
C3 0.124(3) 0.093(2) 0.0626(19) -0.0129(18) 0.033(2) -0.011(2)
C7 0.135(3) 0.107(3) 0.077(2) 0.017(2) 0.051(2) 0.014(2)
C15 0.089(3) 0.063(2) 0.187(5) -0.011(3) 0.042(3) -0.0130(19)

loop_
_atom_type_symbol
_atom_type_description
_atom_type_scat_dispersion_real
_atom_type_scat_dispersion_imag
_atom_type_scat_source
C C 0.0033 0.0016 'International Tables Vol C Tables 4.2.6.8 and 6.1.1.4'
H H 0.0000 0.0000 'International Tables Vol C Tables 4.2.6.8 and 6.1.1.4'
N N 0.0061 0.0033 'International Tables Vol C Tables 4.2.6.8 and 6.1.1.4'
O O 0.0106 0.0060 'International Tables Vol C Tables 4.2.6.8 and 6.1.1.4'
S S 0.1246 0.1234 'International Tables Vol C Tables 4.2.6.8 and 6.1.1.4'

loop_
_geom_angle_atom_site_label_1
_geom_angle_atom_site_label_2
_geom_angle_atom_site_label_3
_geom_angle
O1 S1 O2 117.14(12)
O1 S1 N1 113.55(12)
O2 S1 N1 110.13(12)
O1 S1 C1 107.43(13)
O2 S1 C1 106.70(12)
N1 S1 C1 100.22(12)
C8 N1 S1 122.48(18)
C8 N2 C9 121.3(2)
C8 N2 C10 122.8(2)
C9 N2 C10 114.9(2)
N1 C8 N2 117.4(2)
N1 C8 C11 125.8(2)
N2 C8 C11 116.8(2)
C2 C1 C6 118.1(3)
C2 C1 S1 120.6(2)
C6 C1 S1 121.2(2)
C18 O3 C19 116.1(2)
C18 C11 C12 125.2(2)
C18 C11 C8 116.9(2)
C12 C11 C8 117.9(2)
C1 C2 C3 120.8(3)
C1 C2 H2 119.6
C3 C2 H2 119.6
C11 C18 O3 122.6(3)
C11 C18 H18 118.7
O3 C18 H18 118.7
C13 C12 C17 117.4(3)
C13 C12 C11 122.4(3)
C17 C12 C11 120.1(3)
C5 C4 C3 117.6(3)
C5 C4 C7 122.2(3)
C3 C4 C7 120.1(3)
C14 C13 C12 120.9(4)
C14 C13 H13 119.5
C12 C13 H13 119.5
C16 C17 C12 120.9(4)
C16 C17 H17 119.5
C12 C17 H17 119.5
C4 C5 C6 121.5(3)
C4 C5 H5 119.3
C6 C5 H5 119.3
N2 C10 H10A 109.5
N2 C10 H10B 109.5
H10A C10 H10B 109.5
N2 C10 H10C 109.5
H10A C10 H10C 109.5
H10B C10 H10C 109.5
C1 C6 C5 120.4(3)
C1 C6 H6 119.8
C5 C6 H6 119.8
O3 C19 H19A 109.5
O3 C19 H19B 109.5
H19A C19 H19B 109.5
O3 C19 H19C 109.5
H19A C19 H19C 109.5
H19B C19 H19C 109.5
N2 C9 H9A 109.5
N2 C9 H9B 109.5
H9A C9 H9B 109.5
N2 C9 H9C 109.5
H9A C9 H9C 109.5
H9B C9 H9C 109.5
C15 C14 C13 120.8(4)
C15 C14 H14 119.6
C13 C14 H14 119.6
C15 C16 C17 120.8(4)
C15 C16 H16 119.6
C17 C16 H16 119.6
C4 C3 C2 121.5(3)
C4 C3 H3 119.2
C2 C3 H3 119.2
C4 C7 H7A 109.5
C4 C7 H7B 109.5
H7A C7 H7B 109.5
C4 C7 H7C 109.5
H7A C7 H7C 109.5
H7B C7 H7C 109.5
C14 C15 C16 119.1(4)
C14 C15 H15 120.5
C16 C15 H15 120.5

loop_
_geom_bond_atom_site_label_1
_geom_bond_atom_site_label_2
_geom_bond_distance
S1 O1 1.436(2)
S1 O2 1.4405(19)
S1 N1 1.609(2)
S1 C1 1.758(3)
N1 C8 1.321(3)
N2 C8 1.342(3)
N2 C9 1.454(3)
N2 C10 1.454(3)
C8 C11 1.492(4)
C1 C2 1.374(4)
C1 C6 1.378(4)
O3 C18 1.346(3)
O3 C19 1.428(3)
C11 C18 1.338(3)
C11 C12 1.482(4)
C2 C3 1.381(4)
C2 H2 0.9300
C18 H18 0.9300
C12 C13 1.386(4)
C12 C17 1.384(4)
C4 C5 1.370(4)
C4 C3 1.371(5)
C4 C7 1.507(4)
C13 C14 1.383(5)
C13 H13 0.9300
C17 C16 1.383(4)
C17 H17 0.9300
C5 C6 1.387(4)
C5 H5 0.9300
C10 H10A 0.9600
C10 H10B 0.9600
C10 H10C 0.9600
C6 H6 0.9300
C19 H19A 0.9600
C19 H19B 0.9600
C19 H19C 0.9600
C9 H9A 0.9600
C9 H9B 0.9600
C9 H9C 0.9600
C14 C15 1.364(6)
C14 H14 0.9300
C16 C15 1.362(6)
C16 H16 0.9300
C3 H3 0.9300
C7 H7A 0.9600
C7 H7B 0.9600
C7 H7C 0.9600
C15 H15 0.9300

loop_
_geom_torsion_atom_site_label_1
_geom_torsion_atom_site_label_2
_geom_torsion_atom_site_label_3
_geom_torsion_atom_site_label_4
_geom_torsion
O1 S1 N1 C8 48.4(3)
O2 S1 N1 C8 -85.2(2)
C1 S1 N1 C8 162.7(2)
S1 N1 C8 N2 -173.70(19)
S1 N1 C8 C11 5.3(4)
C9 N2 C8 N1 4.1(4)
C10 N2 C8 N1 -163.7(3)
C9 N2 C8 C11 -175.0(3)
C10 N2 C8 C11 17.2(4)
O1 S1 C1 C2 24.4(3)
O2 S1 C1 C2 150.8(2)
N1 S1 C1 C2 -94.4(3)
O1 S1 C1 C6 -153.6(2)
O2 S1 C1 C6 -27.2(3)
N1 S1 C1 C6 87.6(2)
N1 C8 C11 C18 64.5(4)
N2 C8 C11 C18 -116.4(3)
N1 C8 C11 C12 -113.8(3)
N2 C8 C11 C12 65.2(3)
C6 C1 C2 C3 0.0(5)
S1 C1 C2 C3 -178.0(3)
C12 C11 C18 O3 -1.6(4)
C8 C11 C18 O3 -179.8(2)
C19 O3 C18 C11 175.6(3)
C18 C11 C12 C13 35.1(4)
C8 C11 C12 C13 -146.6(3)
C18 C11 C12 C17 -144.5(3)
C8 C11 C12 C17 33.7(4)
C17 C12 C13 C14 1.6(5)
C11 C12 C13 C14 -178.0(3)
C13 C12 C17 C16 -0.5(5)
C11 C12 C17 C16 179.1(3)
C3 C4 C5 C6 0.2(5)
C7 C4 C5 C6 -178.2(3)
C2 C1 C6 C5 0.9(4)
S1 C1 C6 C5 179.0(2)
C4 C5 C6 C1 -1.1(5)
C12 C13 C14 C15 -1.6(6)
C12 C17 C16 C15 -0.6(6)
C5 C4 C3 C2 0.7(5)
C7 C4 C3 C2 179.2(3)
C1 C2 C3 C4 -0.9(6)
C13 C14 C15 C16 0.5(6)
C17 C16 C15 C14 0.6(6)
